data_7214797
loop_
_publ_author_name
'Su, Qing'
'He, Mina'
'Wu, Qiaolin'
'Gao, Wei'
'Xu, Hai'
'Ye, Ling'
'Mu, Ying'

_publ_section_title
;
 The supramolecular assemblies of 7-amino-2,4-dimethylquinolinium salts
 and the effect of a variety of anions on their luminescent properties
;
_journal_issue 21
_journal_name_full CrystEngComm
_journal_page_first 7275
_journal_paper_doi 10.1039/c2ce25883h
_journal_volume 14
_journal_year 2012
_chemical_formula_moiety 'C13 H16 N2 O2'
_chemical_formula_sum 'C13 H16 N2 O2'
_chemical_formula_weight 232.28
_chemical_name_systematic
;
?
;
_space_group_IT_number 61
_symmetry_cell_setting orthorhombic
_symmetry_space_group_name_Hall '-P 2ac 2ab'
_symmetry_space_group_name_H-M 'P b c a'
_atom_sites_solution_hydrogens geom
_atom_sites_solution_primary direct
_atom_sites_solution_secondary difmap
_audit_creation_method SHELXL-97
_cell_angle_alpha 90.00
_cell_angle_beta 90.00
_cell_angle_gamma 90.00
_cell_formula_units_Z 8
_cell_length_a 17.755(4)
_cell_length_b 7.4749(15)
_cell_length_c 18.786(4)
_cell_measurement_reflns_used 13651
_cell_measurement_temperature 293(2)
_cell_measurement_theta_max 54.91
_cell_measurement_theta_min 6.30
_cell_volume 2493.2(9)
_computing_cell_refinement RAPID-AUTO
_computing_data_collection RAPID-AUTO
_computing_data_reduction RAPID-AUTO
_computing_molecular_graphics SHELXTL-XP
_computing_publication_material SHELXTL
_computing_structure_refinement 'SHELXL-97 (Sheldrick, 2008)'
_computing_structure_solution 'SHELXS-97 (Sheldrick, 2008)'
_diffrn_ambient_temperature 293(2)
_diffrn_detector_area_resol_mean 0
_diffrn_measured_fraction_theta_full 0.998
_diffrn_measured_fraction_theta_max 0.998
_diffrn_measurement_device_type 'Rigaku RAXIS-RAPID'
_diffrn_measurement_method '\w scans'
_diffrn_radiation_monochromator graphite
_diffrn_radiation_source 'fine-focus sealed tube'
_diffrn_radiation_type MoK\a
_diffrn_radiation_wavelength 0.71073
_diffrn_reflns_av_R_equivalents 0.0578
_diffrn_reflns_av_sigmaI/netI 0.0343
_diffrn_reflns_limit_h_max 22
_diffrn_reflns_limit_h_min -23
_diffrn_reflns_limit_k_max 9
_diffrn_reflns_limit_k_min -9
_diffrn_reflns_limit_l_max 24
_diffrn_reflns_limit_l_min -24
_diffrn_reflns_number 21852
_diffrn_reflns_theta_full 27.46
_diffrn_reflns_theta_max 27.46
_diffrn_reflns_theta_min 3.15
_diffrn_standards_decay_% 0
_diffrn_standards_interval_count 0
_diffrn_standards_interval_time 0
_diffrn_standards_number 0
_exptl_absorpt_coefficient_mu 0.085
_exptl_absorpt_correction_T_max 0.9809
_exptl_absorpt_correction_T_min 0.9790
_exptl_absorpt_correction_type multi-scan
_exptl_absorpt_process_details 'ABSCOR (Higashi, 1995)'
_exptl_crystal_colour yellow
_exptl_crystal_density_diffrn 1.238
_exptl_crystal_density_method 'not measured'
_exptl_crystal_description block
_exptl_crystal_F_000 992
_exptl_crystal_size_max 0.25
_exptl_crystal_size_mid 0.23
_exptl_crystal_size_min 0.23
_refine_diff_density_max 0.211
_refine_diff_density_min -0.156
_refine_diff_density_rms 0.038
_refine_ls_extinction_method none
_refine_ls_goodness_of_fit_ref 1.044
_refine_ls_hydrogen_treatment mixed
_refine_ls_matrix_type full
_refine_ls_number_parameters 169
_refine_ls_number_reflns 2840
_refine_ls_number_restraints 0
_refine_ls_restrained_S_all 1.044
_refine_ls_R_factor_all 0.0873
_refine_ls_R_factor_gt 0.0522
_refine_ls_shift/su_max 0.001
_refine_ls_shift/su_mean 0.000
_refine_ls_structure_factor_coef Fsqd
_refine_ls_weighting_details 'calc w=1/[\s^2^(Fo^2^)+(0.0789P)^2^+0.0662P] where P=(Fo^2^+2Fc^2^)/3'
_refine_ls_weighting_scheme calc
_refine_ls_wR_factor_gt 0.1345
_refine_ls_wR_factor_ref 0.1495
_reflns_number_gt 1764
_reflns_number_total 2840
_reflns_threshold_expression >2sigma(I)
_cod_data_source_file c2ce25883h.txt
_cod_data_source_block 3
_cod_depositor_comments
;
The following automatic conversions were performed:

'_symmetry_cell_setting' value 'Orthorhombic' changed to
'orthorhombic' according to
/usr/data/users/saulius/automatic-downloads/retrospective/RSC/lib/dictionaries/cif_core.dic
dictionary named 'cif_core.dic' version 2.4.2 from 2011-04-26.

Automatic conversion script
Id: cif_fix_values 2281 2013-09-26 08:29:07Z andrius 
;
_cod_original_sg_symbol_H-M 'Pbca '
_cod_database_code 7214797

loop_
_symmetry_equiv_pos_as_xyz
'x, y, z'
'-x+1/2, -y, z+1/2'
'-x, y+1/2, -z+1/2'
'x+1/2, -y+1/2, -z'
'-x, -y, -z'
'x-1/2, y, -z-1/2'
'x, -y-1/2, z-1/2'
'-x-1/2, y-1/2, z'

loop_
_atom_site_label
_atom_site_type_symbol
_atom_site_fract_x
_atom_site_fract_y
_atom_site_fract_z
_atom_site_U_iso_or_equiv
_atom_site_adp_type
_atom_site_occupancy
_atom_site_symmetry_multiplicity
_atom_site_calc_flag
_atom_site_refinement_flags
O1 O 1.09218(8) 0.2144(2) 0.28579(7) 0.0683(4) Uani 1 1 d .
O2 O 1.04769(7) 0.03352(19) 0.36866(7) 0.0615(4) Uani 1 1 d .
N1 N 0.18620(9) 0.03344(18) 0.41464(7) 0.0421(4) Uani 1 1 d .
N2 N 0.07506(11) 0.2407(2) 0.63169(10) 0.0583(5) Uani 1 1 d .
C1 C 0.24551(11) -0.0080(2) 0.37383(9) 0.0473(5) Uani 1 1 d .
C2 C 0.31792(11) 0.0183(2) 0.39986(11) 0.0539(5) Uani 1 1 d .
H2 H 0.3589 -0.0130 0.3716 0.065 Uiso 1 1 calc R
C3 C 0.33056(10) 0.0895(2) 0.46634(10) 0.0486(5) Uani 1 1 d .
C4 C 0.26778(9) 0.1326(2) 0.50911(9) 0.0411(4) Uani 1 1 d .
C5 C 0.27248(11) 0.2046(2) 0.57845(9) 0.0483(5) Uani 1 1 d .
H5 H 0.3196 0.2285 0.5978 0.058 Uiso 1 1 calc R
C6 C 0.20998(11) 0.2398(2) 0.61744(9) 0.0482(5) Uani 1 1 d .
H6 H 0.2152 0.2895 0.6626 0.058 Uiso 1 1 calc R
C7 C 0.13691(10) 0.2026(2) 0.59105(9) 0.0433(4) Uani 1 1 d .
C8 C 0.13011(10) 0.1343(2) 0.52298(9) 0.0414(4) Uani 1 1 d .
H8 H 0.0826 0.1114 0.5043 0.050 Uiso 1 1 calc R
C9 C 0.19411(9) 0.0995(2) 0.48211(8) 0.0377(4) Uani 1 1 d .
C10 C 0.23020(13) -0.0779(3) 0.30089(10) 0.0632(6) Uani 1 1 d .
H10A H 0.1924 -0.1695 0.3033 0.095 Uiso 1 1 calc R
H10B H 0.2756 -0.1271 0.2813 0.095 Uiso 1 1 calc R
H10C H 0.2127 0.0178 0.2711 0.095 Uiso 1 1 calc R
C11 C 0.40939(11) 0.1223(3) 0.49209(13) 0.0706(6) Uani 1 1 d .
H11A H 0.4446 0.0855 0.4561 0.106 Uiso 1 1 calc R
H11B H 0.4181 0.0548 0.5348 0.106 Uiso 1 1 calc R
H11C H 0.4160 0.2474 0.5018 0.106 Uiso 1 1 calc R
C12 C 1.03941(11) 0.1422(3) 0.31733(10) 0.0508(5) Uani 1 1 d .
C13 C 0.95980(14) 0.1833(4) 0.29453(14) 0.0870(8) Uani 1 1 d .
H13A H 0.9509 0.3096 0.2984 0.130 Uiso 1 1 calc R
H13B H 0.9251 0.1200 0.3246 0.130 Uiso 1 1 calc R
H13C H 0.9527 0.1464 0.2460 0.130 Uiso 1 1 calc R
H1 H 0.1320(14) 0.025(3) 0.3943(12) 0.082(7) Uiso 1 1 d .
H100 H 0.0851(14) 0.256(3) 0.6768(15) 0.091(8) Uiso 1 1 d .
H101 H 0.0310(15) 0.181(3) 0.6189(13) 0.086(8) Uiso 1 1 d .

loop_
_atom_site_aniso_label
_atom_site_aniso_U_11
_atom_site_aniso_U_22
_atom_site_aniso_U_33
_atom_site_aniso_U_23
_atom_site_aniso_U_13
_atom_site_aniso_U_12
O1 0.0583(9) 0.0936(10) 0.0530(8) 0.0209(7) -0.0028(7) -0.0151(8)
O2 0.0542(8) 0.0857(10) 0.0447(8) 0.0167(7) -0.0067(6) -0.0140(7)
N1 0.0517(9) 0.0434(8) 0.0313(7) 0.0035(6) -0.0015(6) 0.0025(7)
N2 0.0597(12) 0.0783(12) 0.0368(9) -0.0064(8) 0.0064(8) -0.0035(9)
C1 0.0627(12) 0.0399(9) 0.0392(10) 0.0064(7) 0.0063(8) 0.0104(9)
C2 0.0549(12) 0.0529(11) 0.0541(12) 0.0119(9) 0.0146(9) 0.0149(9)
C3 0.0438(10) 0.0477(10) 0.0542(12) 0.0177(9) 0.0008(8) 0.0062(8)
C4 0.0395(9) 0.0417(9) 0.0420(10) 0.0115(7) -0.0039(7) -0.0005(7)
C5 0.0500(11) 0.0512(10) 0.0438(10) 0.0069(8) -0.0133(8) -0.0085(8)
C6 0.0627(12) 0.0483(10) 0.0337(9) -0.0004(7) -0.0066(8) -0.0084(9)
C7 0.0516(11) 0.0439(9) 0.0344(9) 0.0048(7) 0.0025(8) -0.0025(8)
C8 0.0407(9) 0.0477(9) 0.0359(9) 0.0035(7) -0.0044(7) -0.0021(8)
C9 0.0442(9) 0.0370(8) 0.0320(8) 0.0068(7) -0.0031(7) 0.0009(7)
C10 0.0910(16) 0.0562(11) 0.0424(11) -0.0019(9) 0.0055(11) 0.0112(11)
C11 0.0443(11) 0.0777(15) 0.0899(17) 0.0194(13) -0.0008(11) 0.0051(11)
C12 0.0513(11) 0.0649(11) 0.0362(9) -0.0011(9) -0.0007(8) -0.0067(10)
C13 0.0604(14) 0.115(2) 0.0858(18) 0.0318(15) -0.0001(13) 0.0087(14)

loop_
_atom_type_symbol
_atom_type_description
_atom_type_scat_dispersion_real
_atom_type_scat_dispersion_imag
_atom_type_scat_source
C C 0.0033 0.0016 'International Tables Vol C Tables 4.2.6.8 and 6.1.1.4'
H H 0.0000 0.0000 'International Tables Vol C Tables 4.2.6.8 and 6.1.1.4'
N N 0.0061 0.0033 'International Tables Vol C Tables 4.2.6.8 and 6.1.1.4'
O O 0.0106 0.0060 'International Tables Vol C Tables 4.2.6.8 and 6.1.1.4'

loop_
_geom_angle_atom_site_label_1
_geom_angle_atom_site_label_2
_geom_angle_atom_site_label_3
_geom_angle
C1 N1 C9 122.24(16)
C1 N1 H1 120.3(13)
C9 N1 H1 117.3(13)
C7 N2 H100 114.0(17)
C7 N2 H101 115.4(15)
H100 N2 H101 119(2)
N1 C1 C2 119.56(17)
N1 C1 C10 117.63(18)
C2 C1 C10 122.80(17)
C3 C2 C1 121.68(17)
C3 C2 H2 119.2
C1 C2 H2 119.2
C2 C3 C4 118.43(17)
C2 C3 C11 120.51(18)
C4 C3 C11 121.06(18)
C3 C4 C5 124.43(16)
C3 C4 C9 118.88(16)
C5 C4 C9 116.68(16)
C6 C5 C4 121.60(17)
C6 C5 H5 119.2
C4 C5 H5 119.2
C5 C6 C7 121.52(16)
C5 C6 H6 119.2
C7 C6 H6 119.2
N2 C7 C8 121.56(17)
N2 C7 C6 119.95(17)
C8 C7 C6 118.44(16)
C7 C8 C9 120.44(16)
C7 C8 H8 119.8
C9 C8 H8 119.8
N1 C9 C8 119.57(15)
N1 C9 C4 119.15(15)
C8 C9 C4 121.28(16)
C1 C10 H10A 109.5
C1 C10 H10B 109.5
H10A C10 H10B 109.5
C1 C10 H10C 109.5
H10A C10 H10C 109.5
H10B C10 H10C 109.5
C3 C11 H11A 109.5
C3 C11 H11B 109.5
H11A C11 H11B 109.5
C3 C11 H11C 109.5
H11A C11 H11C 109.5
H11B C11 H11C 109.5
O1 C12 O2 123.85(18)
O1 C12 C13 119.11(18)
O2 C12 C13 117.04(18)
C12 C13 H13A 109.5
C12 C13 H13B 109.5
H13A C13 H13B 109.5
C12 C13 H13C 109.5
H13A C13 H13C 109.5
H13B C13 H13C 109.5

loop_
_geom_bond_atom_site_label_1
_geom_bond_atom_site_label_2
_geom_bond_distance
O1 C12 1.233(2)
O2 C12 1.269(2)
N1 C1 1.339(2)
N1 C9 1.367(2)
N1 H1 1.04(2)
N2 C7 1.368(2)
N2 H100 0.87(3)
N2 H101 0.93(3)
C1 C2 1.390(3)
C1 C10 1.491(3)
C2 C3 1.376(3)
C2 H2 0.9300
C3 C4 1.411(2)
C3 C11 1.501(3)
C4 C5 1.412(2)
C4 C9 1.425(2)
C5 C6 1.355(3)
C5 H5 0.9300
C6 C7 1.416(3)
C6 H6 0.9300
C7 C8 1.382(2)
C8 C9 1.396(2)
C8 H8 0.9300
C10 H10A 0.9600
C10 H10B 0.9600
C10 H10C 0.9600
C11 H11A 0.9600
C11 H11B 0.9600
C11 H11C 0.9600
C12 C13 1.509(3)
C13 H13A 0.9600
C13 H13B 0.9600
C13 H13C 0.9600

loop_
_geom_hbond_atom_site_label_D
_geom_hbond_atom_site_label_H
_geom_hbond_atom_site_label_A
_geom_hbond_distance_DH
_geom_hbond_distance_HA
_geom_hbond_distance_DA
_geom_hbond_angle_DHA
_geom_hbond_site_symmetry_A
N1 H1 O1 1.04(2) 2.58(2) 3.236(2) 120.7(15) 1_455
N1 H1 O2 1.04(2) 1.57(2) 2.607(2) 173(2) 1_455
N2 H100 O1 0.87(3) 2.06(3) 2.930(2) 172(2) 7_466
N2 H101 O2 0.93(3) 2.14(3) 2.992(2) 152(2) 5_656
C8 H8 O2 0.93 2.69 3.334(2) 127.4 1_455
C10 H10C O1 0.96 2.61 3.295(3) 128.5 1_455
C2 H2 O1 0.93 2.74 3.507(2) 140.4 8_755
C10 H10B O1 0.96 2.63 3.527(3) 155.5 8_755
